data_4029343
loop_
_publ_author_name
'Thapaliya, Ek Raj'
'Captain, Burjor'
'Raymo, Fran\,cisco M'

_publ_section_title
;
 Photoactivatable Anthracenes.
;
_journal_issue 9
_journal_name_full 'The Journal of organic chemistry'
_journal_page_first 3973
_journal_page_last 3981
_journal_paper_doi 10.1021/jo5004482
_journal_volume 79
_journal_year 2014
_chemical_formula_sum 'C44 H33 N3 O2'
_chemical_formula_weight 635.73
_chemical_name_systematic
; 
 ? 
;
_space_group_IT_number 2
_symmetry_cell_setting triclinic
_symmetry_space_group_name_Hall '-P 1'
_symmetry_space_group_name_H-M 'P -1'
_atom_sites_solution_hydrogens geom
_atom_sites_solution_primary direct
_atom_sites_solution_secondary difmap
_audit_creation_method SHELXL-97
_cell_angle_alpha 104.9520(10)
_cell_angle_beta 92.1090(10)
_cell_angle_gamma 98.1820(10)
_cell_formula_units_Z 2
_cell_length_a 8.5020(3)
_cell_length_b 11.6522(4)
_cell_length_c 17.4372(6)
_cell_measurement_reflns_used 9962
_cell_measurement_temperature 100
_cell_measurement_theta_max 32.48
_cell_measurement_theta_min 2.43
_cell_volume 1647.09(10)
_computing_cell_refinement 'SAINT+  V7.46A (Bruker, 2007)'
_computing_data_collection 'APEX2 v2.2-0 (Bruker, 2007)'
_computing_data_reduction 'SAINT+  V7.46A (Bruker, 2007)'
_computing_molecular_graphics 'XSHELL v4.02 (Bruker, 2000)'
_computing_publication_material 'XCIF v6.12 (Bruker, 2001)'
_computing_structure_refinement 'SHELXL-97 (Sheldrick, 2008)'
_computing_structure_solution 'SHELXS-97 (Sheldrick, 2008)'
_diffrn_ambient_temperature 100
_diffrn_measured_fraction_theta_full 0.998
_diffrn_measured_fraction_theta_max 0.998
_diffrn_measurement_device_type 'Bruker SMART APEX2 CCD diffractometer'
_diffrn_measurement_method 'omega scans'
_diffrn_radiation_monochromator graphite
_diffrn_radiation_source 'fine-focus sealed tube'
_diffrn_radiation_type MoK\a
_diffrn_radiation_wavelength 0.71073
_diffrn_reflns_av_R_equivalents 0.0202
_diffrn_reflns_av_sigmaI/netI 0.0220
_diffrn_reflns_limit_h_max 11
_diffrn_reflns_limit_h_min -11
_diffrn_reflns_limit_k_max 15
_diffrn_reflns_limit_k_min -15
_diffrn_reflns_limit_l_max 22
_diffrn_reflns_limit_l_min -22
_diffrn_reflns_number 20375
_diffrn_reflns_theta_full 27.50
_diffrn_reflns_theta_max 27.50
_diffrn_reflns_theta_min 1.21
_exptl_absorpt_coefficient_mu 0.079
_exptl_absorpt_correction_T_max 0.9906
_exptl_absorpt_correction_T_min 0.9706
_exptl_absorpt_correction_type multi-scan
_exptl_absorpt_process_details '(SADABS 2007/4 Bruker)'
_exptl_crystal_colour Colourless
_exptl_crystal_density_diffrn 1.282
_exptl_crystal_density_method 'not measured'
_exptl_crystal_description Bar
_exptl_crystal_F_000 668
_exptl_crystal_size_max 0.38
_exptl_crystal_size_mid 0.24
_exptl_crystal_size_min 0.12
_refine_diff_density_max 0.317
_refine_diff_density_min -0.215
_refine_diff_density_rms 0.043
_refine_ls_extinction_method none
_refine_ls_goodness_of_fit_ref 1.034
_refine_ls_hydrogen_treatment constr
_refine_ls_matrix_type full
_refine_ls_number_parameters 445
_refine_ls_number_reflns 7547
_refine_ls_number_restraints 0
_refine_ls_restrained_S_all 1.034
_refine_ls_R_factor_all 0.0456
_refine_ls_R_factor_gt 0.0393
_refine_ls_shift/su_max 0.000
_refine_ls_shift/su_mean 0.000
_refine_ls_structure_factor_coef Fsqd
_refine_ls_weighting_details 'calc w=1/[\s^2^(Fo^2^)+(0.0524P)^2^+0.5103P] where P=(Fo^2^+2Fc^2^)/3'
_refine_ls_weighting_scheme calc
_refine_ls_wR_factor_gt 0.1005
_refine_ls_wR_factor_ref 0.1058
_reflns_number_gt 6541
_reflns_number_total 7547
_reflns_threshold_expression >2sigma(I)
_cod_data_source_file CIF_35.cif
_cod_data_source_block collect_0m
_cod_depositor_comments
;
The following automatic conversions were performed:

'_symmetry_cell_setting' value 'Triclinic' changed to 'triclinic'
according to
/usr/data/users/saulius/crontab/automatic-downloads/rss-feeds/ACS/lib/dictionaries/cif_core.dic
dictionary named 'cif_core.dic' version 2.4.2 from
2011-04-26.

'_exptl_absorpt_correction_type' value 'Multi-scan'
changed to 'multi-scan' according to
/usr/data/users/saulius/crontab/automatic-downloads/rss-feeds/ACS/lib/dictionaries/cif_core.dic
dictionary named 'cif_core.dic' version 2.4.2 from 2011-04-26.

Automatic conversion script
Id: cif_fix_values 2281 2013-09-26 08:29:07Z andrius 

 Adding full bibliography for 4029338--4029346.cif.
;
_cod_original_sg_symbol_H-M P-1
_cod_database_code 4029343

loop_
_symmetry_equiv_pos_as_xyz
'x, y, z'
'-x, -y, -z'

loop_
_atom_site_label
_atom_site_type_symbol
_atom_site_fract_x
_atom_site_fract_y
_atom_site_fract_z
_atom_site_U_iso_or_equiv
_atom_site_adp_type
_atom_site_occupancy
_atom_site_symmetry_multiplicity
_atom_site_calc_flag
_atom_site_refinement_flags
O1 O 0.74517(9) -0.07472(7) 0.28582(5) 0.02162(17) Uani 1 1 d .
O2 O 0.37139(10) -0.06280(8) 0.09411(5) 0.02590(19) Uani 1 1 d .
N1 N 0.57451(11) -0.08953(8) 0.17619(5) 0.01828(19) Uani 1 1 d .
N2 N 0.77350(14) -0.50041(9) -0.01813(6) 0.0294(2) Uani 1 1 d .
N3 N 0.30226(16) 0.81179(14) 0.27365(8) 0.0490(3) Uani 1 1 d .
C1 C 0.53164(13) 0.19718(10) 0.18462(6) 0.0198(2) Uani 1 1 d .
H1 H 0.4638 0.2026 0.1394 0.024 Uiso 1 1 calc R
C2 C 0.54320(13) 0.30761(10) 0.25452(6) 0.0200(2) Uani 1 1 d .
C3 C 0.46231(14) 0.40414(10) 0.25861(7) 0.0249(2) Uani 1 1 d .
H3 H 0.3949 0.4057 0.2158 0.030 Uiso 1 1 calc R
C4 C 0.48347(15) 0.49909(10) 0.32805(8) 0.0267(3) Uani 1 1 d .
H4 H 0.4306 0.5646 0.3313 0.032 Uiso 1 1 calc R
C5 C 0.58261(14) 0.49592(10) 0.39192(7) 0.0238(2) Uani 1 1 d .
H5 H 0.5957 0.5596 0.4377 0.029 Uiso 1 1 calc R
C6 C 0.66402(13) 0.39803(10) 0.38876(6) 0.0190(2) Uani 1 1 d .
C7 C 0.64322(12) 0.30362(9) 0.31874(6) 0.0177(2) Uani 1 1 d .
C8 C 0.72007(12) 0.19084(9) 0.30425(6) 0.0164(2) Uani 1 1 d .
H8 H 0.7937 0.1916 0.3490 0.020 Uiso 1 1 calc R
C9 C 0.80078(13) 0.17836(9) 0.22707(6) 0.0170(2) Uani 1 1 d .
C10 C 0.95677(13) 0.15641(9) 0.21611(6) 0.0189(2) Uani 1 1 d .
C11 C 1.00964(14) 0.13810(10) 0.13875(7) 0.0238(2) Uani 1 1 d .
H11 H 1.1137 0.1249 0.1303 0.029 Uiso 1 1 calc R
C12 C 0.90773(15) 0.13964(10) 0.07525(7) 0.0252(2) Uani 1 1 d .
H12 H 0.9441 0.1271 0.0246 0.030 Uiso 1 1 calc R
C13 C 0.75136(14) 0.15976(10) 0.08634(7) 0.0224(2) Uani 1 1 d .
H13 H 0.6830 0.1595 0.0434 0.027 Uiso 1 1 calc R
C14 C 0.69927(13) 0.18015(9) 0.16262(6) 0.0184(2) Uani 1 1 d .
C15 C 0.46449(13) 0.08889(10) 0.21822(6) 0.0184(2) Uani 1 1 d .
H15 H 0.3585 0.0975 0.2371 0.022 Uiso 1 1 calc R
C16 C 0.58102(12) 0.08138(9) 0.28594(6) 0.0170(2) Uani 1 1 d .
H16 H 0.5252 0.0789 0.3338 0.020 Uiso 1 1 calc R
C17 C 0.64596(12) -0.03515(9) 0.25322(6) 0.0173(2) Uani 1 1 d .
C18 C 0.45903(13) -0.02842(10) 0.15470(6) 0.0192(2) Uani 1 1 d .
C19 C 0.61736(13) -0.19645(10) 0.12522(6) 0.0190(2) Uani 1 1 d .
C20 C 0.59327(13) -0.30472(10) 0.14576(6) 0.0202(2) Uani 1 1 d .
H20 H 0.5454 -0.3092 0.1922 0.024 Uiso 1 1 calc R
C21 C 0.64045(13) -0.40617(10) 0.09709(7) 0.0208(2) Uani 1 1 d .
H21 H 0.6222 -0.4785 0.1110 0.025 Uiso 1 1 calc R
C22 C 0.71564(13) -0.40201(10) 0.02676(7) 0.0207(2) Uani 1 1 d .
C23 C 0.73256(14) -0.29187(10) 0.00571(7) 0.0232(2) Uani 1 1 d .
H23 H 0.7761 -0.2872 -0.0417 0.028 Uiso 1 1 calc R
C24 C 0.68524(14) -0.19082(10) 0.05465(7) 0.0225(2) Uani 1 1 d .
H24 H 0.6989 -0.1188 0.0402 0.027 Uiso 1 1 calc R
C25 C 0.74428(17) -0.61427(11) 0.00255(8) 0.0301(3) Uani 1 1 d .
H25A H 0.7868 -0.6035 0.0562 0.045 Uiso 1 1 calc R
H25B H 0.7951 -0.6726 -0.0332 0.045 Uiso 1 1 calc R
H25C H 0.6316 -0.6420 -0.0017 0.045 Uiso 1 1 calc R
C26 C 0.83329(16) -0.50097(11) -0.09487(7) 0.0297(3) Uani 1 1 d .
H26A H 0.7457 -0.5076 -0.1329 0.044 Uiso 1 1 calc R
H26B H 0.8890 -0.5681 -0.1121 0.044 Uiso 1 1 calc R
H26C H 0.9047 -0.4275 -0.0905 0.044 Uiso 1 1 calc R
C27 C 0.76238(13) 0.39584(10) 0.45679(6) 0.0200(2) Uani 1 1 d .
C28 C 0.84143(13) 0.39766(10) 0.51569(7) 0.0208(2) Uani 1 1 d .
C29 C 0.93341(13) 0.40229(10) 0.58741(6) 0.0200(2) Uani 1 1 d .
C30 C 1.01997(15) 0.31023(11) 0.59159(7) 0.0261(2) Uani 1 1 d .
H30 H 1.0191 0.2453 0.5473 0.031 Uiso 1 1 calc R
C31 C 1.10690(16) 0.31558(12) 0.66147(8) 0.0319(3) Uani 1 1 d .
H31 H 1.1637 0.2540 0.6642 0.038 Uiso 1 1 calc R
C32 C 1.10947(16) 0.41287(13) 0.72755(8) 0.0320(3) Uani 1 1 d .
H32 H 1.1676 0.4161 0.7745 0.038 Uiso 1 1 calc R
C33 C 1.02556(15) 0.50524(11) 0.72378(7) 0.0274(3) Uani 1 1 d .
H33 H 1.0282 0.5704 0.7681 0.033 Uiso 1 1 calc R
C34 C 0.93781(14) 0.50081(10) 0.65423(7) 0.0223(2) Uani 1 1 d .
H34 H 0.8819 0.5630 0.6518 0.027 Uiso 1 1 calc R
C35 C 1.05662(13) 0.14897(10) 0.28249(7) 0.0201(2) Uani 1 1 d .
C36 C 1.12886(13) 0.13972(10) 0.34051(7) 0.0205(2) Uani 1 1 d .
C37 C 1.21591(13) 0.12681(10) 0.40923(6) 0.0197(2) Uani 1 1 d .
C38 C 1.16718(14) 0.03101(11) 0.44193(7) 0.0266(3) Uani 1 1 d .
H38 H 1.0781 -0.0253 0.4190 0.032 Uiso 1 1 calc R
C39 C 1.25160(16) 0.01994(12) 0.50862(8) 0.0322(3) Uani 1 1 d .
H39 H 1.2177 -0.0431 0.5307 0.039 Uiso 1 1 calc R
C40 C 1.38629(15) 0.10226(12) 0.54251(7) 0.0278(3) Uani 1 1 d .
H40 H 1.4429 0.0941 0.5870 0.033 Uiso 1 1 calc R
C41 C 1.43624(14) 0.19659(11) 0.50993(7) 0.0241(2) Uani 1 1 d .
H41 H 1.5273 0.2512 0.5322 0.029 Uiso 1 1 calc R
C42 C 1.35120(13) 0.21011(10) 0.44414(7) 0.0214(2) Uani 1 1 d .
H42 H 1.3841 0.2746 0.4232 0.026 Uiso 1 1 calc R
C43 C 0.19142(17) 0.82004(13) 0.23801(9) 0.0356(3) Uani 1 1 d .
C44 C 0.05199(16) 0.83253(12) 0.19199(9) 0.0353(3) Uani 1 1 d .
H44A H 0.0848 0.8757 0.1538 0.053 Uiso 1 1 calc R
H44B H -0.0168 0.8759 0.2270 0.053 Uiso 1 1 calc R
H44C H -0.0042 0.7542 0.1648 0.053 Uiso 1 1 calc R

loop_
_atom_site_aniso_label
_atom_site_aniso_U_11
_atom_site_aniso_U_22
_atom_site_aniso_U_33
_atom_site_aniso_U_23
_atom_site_aniso_U_13
_atom_site_aniso_U_12
O1 0.0243(4) 0.0213(4) 0.0203(4) 0.0057(3) 0.0011(3) 0.0066(3)
O2 0.0262(4) 0.0266(4) 0.0204(4) -0.0003(3) -0.0054(3) 0.0032(3)
N1 0.0205(4) 0.0166(4) 0.0161(4) 0.0013(3) 0.0017(3) 0.0030(3)
N2 0.0436(6) 0.0207(5) 0.0268(5) 0.0059(4) 0.0098(5) 0.0133(4)
N3 0.0322(7) 0.0711(10) 0.0420(7) 0.0136(7) 0.0078(6) 0.0037(6)
C1 0.0222(5) 0.0196(5) 0.0170(5) 0.0032(4) -0.0031(4) 0.0056(4)
C2 0.0205(5) 0.0191(5) 0.0193(5) 0.0026(4) 0.0001(4) 0.0043(4)
C3 0.0246(6) 0.0224(6) 0.0271(6) 0.0047(5) -0.0039(5) 0.0071(4)
C4 0.0263(6) 0.0197(5) 0.0330(6) 0.0032(5) -0.0004(5) 0.0079(4)
C5 0.0251(6) 0.0178(5) 0.0250(6) -0.0006(4) 0.0033(4) 0.0031(4)
C6 0.0174(5) 0.0188(5) 0.0188(5) 0.0030(4) 0.0020(4) 0.0003(4)
C7 0.0168(5) 0.0174(5) 0.0183(5) 0.0036(4) 0.0017(4) 0.0028(4)
C8 0.0170(5) 0.0168(5) 0.0143(5) 0.0021(4) -0.0003(4) 0.0034(4)
C9 0.0205(5) 0.0140(5) 0.0161(5) 0.0033(4) 0.0018(4) 0.0026(4)
C10 0.0201(5) 0.0168(5) 0.0198(5) 0.0053(4) 0.0024(4) 0.0022(4)
C11 0.0243(6) 0.0233(5) 0.0245(6) 0.0066(4) 0.0086(4) 0.0040(4)
C12 0.0340(6) 0.0235(6) 0.0183(5) 0.0063(4) 0.0085(5) 0.0027(5)
C13 0.0311(6) 0.0190(5) 0.0168(5) 0.0058(4) -0.0001(4) 0.0017(4)
C14 0.0230(5) 0.0148(5) 0.0168(5) 0.0034(4) 0.0001(4) 0.0024(4)
C15 0.0167(5) 0.0195(5) 0.0170(5) 0.0009(4) -0.0004(4) 0.0038(4)
C16 0.0174(5) 0.0179(5) 0.0149(5) 0.0025(4) 0.0014(4) 0.0038(4)
C17 0.0180(5) 0.0171(5) 0.0162(5) 0.0042(4) 0.0035(4) 0.0012(4)
C18 0.0182(5) 0.0199(5) 0.0180(5) 0.0030(4) 0.0026(4) 0.0017(4)
C19 0.0191(5) 0.0175(5) 0.0180(5) 0.0006(4) 0.0009(4) 0.0028(4)
C20 0.0216(5) 0.0215(5) 0.0164(5) 0.0042(4) 0.0007(4) 0.0016(4)
C21 0.0246(6) 0.0172(5) 0.0200(5) 0.0052(4) -0.0019(4) 0.0022(4)
C22 0.0213(5) 0.0184(5) 0.0205(5) 0.0016(4) -0.0005(4) 0.0038(4)
C23 0.0278(6) 0.0210(5) 0.0205(5) 0.0042(4) 0.0075(4) 0.0038(4)
C24 0.0276(6) 0.0168(5) 0.0226(5) 0.0051(4) 0.0051(4) 0.0016(4)
C25 0.0405(7) 0.0193(6) 0.0309(6) 0.0043(5) 0.0018(5) 0.0101(5)
C26 0.0389(7) 0.0256(6) 0.0247(6) 0.0019(5) 0.0065(5) 0.0139(5)
C27 0.0212(5) 0.0174(5) 0.0184(5) 0.0006(4) 0.0036(4) 0.0006(4)
C28 0.0224(5) 0.0184(5) 0.0194(5) 0.0025(4) 0.0035(4) 0.0001(4)
C29 0.0198(5) 0.0205(5) 0.0186(5) 0.0057(4) 0.0028(4) -0.0013(4)
C30 0.0284(6) 0.0227(6) 0.0277(6) 0.0069(5) 0.0062(5) 0.0037(5)
C31 0.0288(6) 0.0341(7) 0.0397(7) 0.0200(6) 0.0040(5) 0.0087(5)
C32 0.0289(6) 0.0412(7) 0.0278(6) 0.0181(6) -0.0049(5) -0.0029(5)
C33 0.0315(6) 0.0283(6) 0.0185(5) 0.0045(5) 0.0000(5) -0.0048(5)
C34 0.0248(6) 0.0207(5) 0.0208(5) 0.0056(4) 0.0028(4) 0.0015(4)
C35 0.0173(5) 0.0196(5) 0.0233(5) 0.0045(4) 0.0049(4) 0.0041(4)
C36 0.0179(5) 0.0201(5) 0.0229(5) 0.0036(4) 0.0050(4) 0.0044(4)
C37 0.0184(5) 0.0211(5) 0.0193(5) 0.0030(4) 0.0046(4) 0.0061(4)
C38 0.0221(6) 0.0265(6) 0.0307(6) 0.0093(5) 0.0003(5) -0.0002(5)
C39 0.0322(7) 0.0335(7) 0.0356(7) 0.0188(6) 0.0031(5) 0.0025(5)
C40 0.0270(6) 0.0360(7) 0.0225(6) 0.0090(5) 0.0017(5) 0.0095(5)
C41 0.0218(5) 0.0250(6) 0.0216(5) -0.0005(4) 0.0017(4) 0.0038(4)
C42 0.0215(5) 0.0193(5) 0.0226(5) 0.0034(4) 0.0054(4) 0.0032(4)
C43 0.0307(7) 0.0343(7) 0.0376(7) 0.0030(6) 0.0143(6) 0.0006(5)
C44 0.0307(7) 0.0272(6) 0.0468(8) 0.0057(6) 0.0116(6) 0.0059(5)

loop_
_atom_type_symbol
_atom_type_description
_atom_type_scat_dispersion_real
_atom_type_scat_dispersion_imag
_atom_type_scat_source
C C 0.0033 0.0016 'International Tables Vol C Tables 4.2.6.8 and 6.1.1.4'
H H 0.0000 0.0000 'International Tables Vol C Tables 4.2.6.8 and 6.1.1.4'
N N 0.0061 0.0033 'International Tables Vol C Tables 4.2.6.8 and 6.1.1.4'
O O 0.0106 0.0060 'International Tables Vol C Tables 4.2.6.8 and 6.1.1.4'

loop_
_geom_angle_atom_site_label_1
_geom_angle_atom_site_label_2
_geom_angle_atom_site_label_3
_geom_angle
C18 N1 C17 112.70(9)
C18 N1 C19 123.85(9)
C17 N1 C19 123.45(9)
C22 N2 C26 121.12(10)
C22 N2 C25 119.81(10)
C26 N2 C25 117.79(10)
C2 C1 C14 108.10(9)
C2 C1 C15 105.06(9)
C14 C1 C15 106.66(8)
C3 C2 C7 120.95(10)
C3 C2 C1 125.80(10)
C7 C2 C1 113.23(9)
C2 C3 C4 119.12(11)
C5 C4 C3 120.29(11)
C4 C5 C6 121.11(10)
C7 C6 C5 118.29(10)
C7 C6 C27 121.94(10)
C5 C6 C27 119.76(10)
C2 C7 C6 120.24(10)
C2 C7 C8 113.80(9)
C6 C7 C8 125.96(10)
C9 C8 C7 107.57(8)
C9 C8 C16 104.65(8)
C7 C8 C16 106.78(8)
C10 C9 C14 120.63(10)
C10 C9 C8 125.56(9)
C14 C9 C8 113.58(9)
C9 C10 C11 118.31(10)
C9 C10 C35 119.71(10)
C11 C10 C35 121.94(10)
C12 C11 C10 120.54(11)
C11 C12 C13 120.89(10)
C14 C13 C12 118.93(10)
C13 C14 C9 120.68(10)
C13 C14 C1 125.84(10)
C9 C14 C1 113.35(9)
C18 C15 C16 105.10(8)
C18 C15 C1 109.84(9)
C16 C15 C1 109.53(8)
C17 C16 C15 104.53(8)
C17 C16 C8 109.99(8)
C15 C16 C8 110.01(8)
O1 C17 N1 124.54(10)
O1 C17 C16 126.98(10)
N1 C17 C16 108.45(9)
O2 C18 N1 125.19(10)
O2 C18 C15 126.22(10)
N1 C18 C15 108.57(9)
C20 C19 C24 119.81(10)
C20 C19 N1 120.90(10)
C24 C19 N1 119.29(10)
C21 C20 C19 120.07(10)
C20 C21 C22 121.39(10)
N2 C22 C21 121.20(10)
N2 C22 C23 121.57(10)
C21 C22 C23 117.20(10)
C24 C23 C22 121.02(10)
C23 C24 C19 120.40(11)
C28 C27 C6 177.21(12)
C27 C28 C29 178.36(12)
C30 C29 C34 119.39(10)
C30 C29 C28 120.90(10)
C34 C29 C28 119.71(10)
C31 C30 C29 120.15(11)
C30 C31 C32 120.09(12)
C33 C32 C31 120.23(12)
C34 C33 C32 120.24(11)
C33 C34 C29 119.89(11)
C36 C35 C10 174.68(12)
C35 C36 C37 179.07(12)
C38 C37 C42 119.18(10)
C38 C37 C36 120.59(10)
C42 C37 C36 120.23(10)
C39 C38 C37 120.07(11)
C40 C39 C38 120.43(12)
C41 C40 C39 119.81(11)
C40 C41 C42 120.38(11)
C41 C42 C37 120.12(11)
N3 C43 C44 178.81(16)

loop_
_geom_bond_atom_site_label_1
_geom_bond_atom_site_label_2
_geom_bond_distance
O1 C17 1.2074(13)
O2 C18 1.2126(13)
N1 C18 1.3861(14)
N1 C17 1.4021(13)
N1 C19 1.4340(13)
N2 C22 1.3766(14)
N2 C26 1.4477(16)
N2 C25 1.4531(16)
N3 C43 1.139(2)
C1 C2 1.5155(14)
C1 C14 1.5163(15)
C1 C15 1.5691(16)
C2 C3 1.3877(15)
C2 C7 1.3955(15)
C3 C4 1.3994(16)
C4 C5 1.3831(17)
C5 C6 1.4065(15)
C6 C7 1.4027(14)
C6 C27 1.4338(15)
C7 C8 1.5176(14)
C8 C9 1.5161(14)
C8 C16 1.5682(14)
C9 C10 1.3967(15)
C9 C14 1.3980(15)
C10 C11 1.4108(15)
C10 C35 1.4381(15)
C11 C12 1.3860(17)
C12 C13 1.3943(17)
C13 C14 1.3899(15)
C15 C18 1.5147(14)
C15 C16 1.5414(14)
C16 C17 1.5201(14)
C19 C20 1.3882(15)
C19 C24 1.3909(15)
C20 C21 1.3859(15)
C21 C22 1.4123(16)
C22 C23 1.4130(16)
C23 C24 1.3849(16)
C27 C28 1.2004(16)
C28 C29 1.4352(15)
C29 C30 1.3996(16)
C29 C34 1.4040(15)
C30 C31 1.3844(18)
C31 C32 1.389(2)
C32 C33 1.3868(19)
C33 C34 1.3857(16)
C35 C36 1.2008(16)
C36 C37 1.4372(15)
C37 C38 1.3990(16)
C37 C42 1.4006(16)
C38 C39 1.3879(17)
C39 C40 1.3877(19)
C40 C41 1.3850(18)
C41 C42 1.3885(16)
C43 C44 1.452(2)
